data_4324437
loop_
_publ_author_name
'Vadapalli Chandrasekhar'
'Tapas Senapati'
'Atanu Dey'
'E. Carolina Sa\~nudo'

_publ_contact_author_address
;Head, Department of Chemistry
Indian Institute of Technology Kanpur
Kanpur 208016
Uttarpradesh
India
;
_publ_contact_author_email vc@iitk.ac.in
_publ_contact_author_fax '+91-512-259 7436'
_publ_contact_author_name 'Prof. V. Chandrasekhar'
_publ_contact_author_phone '+91-512-259 7259'
_publ_section_title
;
 Rational Assembly of Soluble Copper(II) Phosphonates: Synthesis,
 Structure and Magnetism of Molecular Tetranuclear Copper(II) Phosphonates
;
_journal_name_full 'Inorganic Chemistry'
_journal_page_first 1420
_journal_page_last 1428
_journal_paper_doi 10.1021/ic101982c
_journal_volume 50
_journal_year 2011
_chemical_formula_moiety 'C43 H35 Cu4 N5 O14 P'
_chemical_formula_sum 'C43 H35 Cu4 N5 O14 P'
_chemical_formula_weight 1130.89
_chemical_name_common Copperphosphonate
_chemical_name_systematic
; 
 ? 
;
_space_group_IT_number 14
_symmetry_cell_setting monoclinic
_symmetry_space_group_name_Hall '-P 2ybc'
_symmetry_space_group_name_H-M 'P 1 21/c 1'
_atom_sites_solution_hydrogens geom
_atom_sites_solution_primary direct
_atom_sites_solution_secondary difmap
_audit_creation_method SHELXL-97
_cell_angle_alpha 90.00
_cell_angle_beta 107.414(3)
_cell_angle_gamma 90.00
_cell_formula_units_Z 4
_cell_length_a 13.841(2)
_cell_length_b 33.287(5)
_cell_length_c 10.5773(16)
_cell_measurement_reflns_used 4332
_cell_measurement_temperature 173(2)
_cell_measurement_theta_max 23.09
_cell_measurement_theta_min 2.23
_cell_volume 4649.9(12)
_computing_cell_refinement 'Bruker SMART'
_computing_data_collection 'Bruker SMART'
_computing_data_reduction 'Bruker SAINT'
_computing_molecular_graphics 'Bruker SHELXTL'
_computing_publication_material 'Bruker SHELXTL'
_computing_structure_refinement 'Bruker SHELXTL'
_computing_structure_solution 'Bruker SHELXTL'
_diffrn_ambient_temperature 173(2)
_diffrn_measured_fraction_theta_full 0.986
_diffrn_measured_fraction_theta_max 0.986
_diffrn_measurement_device_type 'CCD area detector'
_diffrn_measurement_method 'omega scans'
_diffrn_radiation_monochromator graphite
_diffrn_radiation_source 'fine-focus sealed tube'
_diffrn_radiation_type MoK\a
_diffrn_radiation_wavelength 0.71073
_diffrn_reflns_av_R_equivalents 0.0619
_diffrn_reflns_av_sigmaI/netI 0.0846
_diffrn_reflns_limit_h_max 18
_diffrn_reflns_limit_h_min -15
_diffrn_reflns_limit_k_max 44
_diffrn_reflns_limit_k_min -43
_diffrn_reflns_limit_l_max 13
_diffrn_reflns_limit_l_min -13
_diffrn_reflns_number 30571
_diffrn_reflns_theta_full 28.32
_diffrn_reflns_theta_max 28.32
_diffrn_reflns_theta_min 1.97
_exptl_absorpt_coefficient_mu 1.910
_exptl_absorpt_correction_T_max 0.9039
_exptl_absorpt_correction_T_min 0.7473
_exptl_absorpt_correction_type empirical
_exptl_absorpt_process_details SADABS
_exptl_crystal_colour blue
_exptl_crystal_density_diffrn 1.615
_exptl_crystal_description block
_exptl_crystal_F_000 2284
_exptl_crystal_size_max 0.16
_exptl_crystal_size_mid 0.10
_exptl_crystal_size_min 0.05
_refine_diff_density_max 1.138
_refine_diff_density_min -0.694
_refine_diff_density_rms 0.130
_refine_ls_extinction_method none
_refine_ls_goodness_of_fit_ref 1.038
_refine_ls_hydrogen_treatment constr
_refine_ls_matrix_type full
_refine_ls_number_parameters 593
_refine_ls_number_reflns 11428
_refine_ls_number_restraints 0
_refine_ls_restrained_S_all 1.038
_refine_ls_R_factor_all 0.1197
_refine_ls_R_factor_gt 0.0630
_refine_ls_shift/su_max 0.000
_refine_ls_shift/su_mean 0.000
_refine_ls_structure_factor_coef Fsqd
_refine_ls_weighting_details 'calc w=1/[\s^2^(Fo^2^)+(0.0954P)^2^+1.5531P] where P=(Fo^2^+2Fc^2^)/3'
_refine_ls_weighting_scheme calc
_refine_ls_wR_factor_gt 0.1523
_refine_ls_wR_factor_ref 0.1997
_reflns_number_gt 6639
_reflns_number_total 11428
_reflns_threshold_expression >2sigma(I)
_cod_data_source_file ic101982c_si_001_2.cif
_cod_data_source_block Complex_2
_cod_original_sg_symbol_H-M 'P 1 21/c 1 '
_cod_database_code 4324437

loop_
_symmetry_equiv_pos_as_xyz
'x, y, z'
'-x, y+1/2, -z+1/2'
'-x, -y, -z'
'x, -y-1/2, z-1/2'

loop_
_atom_site_label
_atom_site_type_symbol
_atom_site_fract_x
_atom_site_fract_y
_atom_site_fract_z
_atom_site_U_iso_or_equiv
_atom_site_adp_type
_atom_site_occupancy
_atom_site_symmetry_multiplicity
_atom_site_calc_flag
_atom_site_refinement_flags
_atom_site_disorder_assembly
_atom_site_disorder_group
Cu1 Cu 0.33454(5) 0.201994(19) 0.68683(7) 0.03927(19) Uani 1 1 d . B .
Cu2 Cu 0.57478(5) 0.170005(19) 0.74846(7) 0.03950(19) Uani 1 1 d . B .
Cu3 Cu 0.53772(5) 0.078277(18) 0.79167(6) 0.03722(18) Uani 1 1 d . B .
Cu4 Cu 0.34552(5) 0.034226(18) 0.52891(7) 0.03730(18) Uani 1 1 d . B .
P1 P 0.39932(11) 0.12628(4) 0.54093(13) 0.0336(3) Uani 1 1 d . B .
O1 O 0.6199(3) 0.11911(11) 0.9022(4) 0.0421(9) Uani 1 1 d . . .
O2 O 0.4676(3) 0.03548(10) 0.6770(4) 0.0390(9) Uani 1 1 d . . .
O3 O 0.2426(3) 0.03105(11) 0.3615(4) 0.0516(11) Uani 1 1 d . . .
O4 O 0.2172(3) 0.22290(12) 0.5585(4) 0.0527(11) Uani 1 1 d . . .
O5 O 0.4638(3) 0.18603(11) 0.8160(4) 0.0441(9) Uani 1 1 d . B .
O6 O 0.6771(3) 0.16008(12) 0.6681(4) 0.0496(10) Uani 1 1 d . . .
O7 O 0.4990(3) 0.12135(9) 0.6538(3) 0.0332(8) Uani 1 1 d . . .
O8 O 0.3517(3) 0.16622(10) 0.5530(3) 0.0388(9) Uani 1 1 d . . .
O9 O 0.3271(3) 0.09198(10) 0.5344(4) 0.0382(9) Uani 1 1 d . . .
O10 O 0.2384(4) 0.02952(15) 0.6845(6) 0.0761(15) Uani 1 1 d . . .
O11 O 0.2280(5) 0.15291(18) 0.7840(7) 0.0994(19) Uani 1 1 d . . .
O12 O 0.1156(7) 0.1488(3) 0.5132(8) 0.156(4) Uani 1 1 d . . .
O13 O 0.0968(9) 0.0910(4) 0.3206(12) 0.203(4) Uiso 1 1 d . . .
O14 O 0.3853(4) 0.08716(15) 0.8545(4) 0.0669(13) Uani 1 1 d . . .
N1 N 0.3318(4) 0.24273(14) 0.8149(5) 0.0436(11) Uani 1 1 d . . .
N2 N 0.6271(4) 0.22332(14) 0.8077(5) 0.0513(13) Uani 1 1 d . . .
N3 N 0.6001(3) 0.03557(13) 0.9122(5) 0.0386(10) Uani 1 1 d . . .
N4 N 0.3671(3) -0.02302(13) 0.5374(5) 0.0391(11) Uani 1 1 d . . .
N5 N 0.0899(7) 0.0540(3) 0.6888(10) 0.118(3) Uiso 1 1 d . . .
C1 C 0.1744(4) 0.25830(18) 0.5624(6) 0.0450(14) Uani 1 1 d . B .
C2 C 0.0986(5) 0.2709(2) 0.4501(7) 0.0579(17) Uani 1 1 d . . .
H2 H 0.0806 0.2541 0.3739 0.069 Uiso 1 1 calc R . .
C3 C 0.0490(6) 0.3069(2) 0.4466(9) 0.074(2) Uani 1 1 d . . .
H3 H -0.0013 0.3149 0.3679 0.089 Uiso 1 1 calc R . .
C4 C 0.0721(6) 0.3315(2) 0.5566(8) 0.072(2) Uani 1 1 d . . .
H4 H 0.0365 0.3560 0.5554 0.087 Uiso 1 1 calc R . .
C5 C 0.1478(6) 0.31989(19) 0.6688(8) 0.066(2) Uani 1 1 d . B .
H5 H 0.1650 0.3368 0.7445 0.079 Uiso 1 1 calc R . .
C6 C 0.1995(4) 0.28349(17) 0.6726(6) 0.0437(14) Uani 1 1 d . . .
C7 C 0.2763(5) 0.27419(18) 0.7948(6) 0.0501(15) Uani 1 1 d . B .
H7 H 0.2865 0.2928 0.8657 0.060 Uiso 1 1 calc R . .
C8 C 0.4089(5) 0.2349(2) 0.9431(6) 0.0581(18) Uani 1 1 d . B .
H8A H 0.3807 0.2170 0.9982 0.070 Uiso 1 1 calc R . .
H8B H 0.4299 0.2604 0.9916 0.070 Uiso 1 1 calc R . .
C9 C 0.4981(5) 0.21518(18) 0.9160(6) 0.0511(16) Uani 1 1 d . . .
H9 H 0.5399 0.2017 0.9987 0.061 Uiso 1 1 calc R B .
C10 C 0.5628(5) 0.24520(19) 0.8725(7) 0.0609(18) Uani 1 1 d . B .
H10A H 0.5195 0.2647 0.8100 0.073 Uiso 1 1 calc R . .
H10B H 0.6054 0.2602 0.9501 0.073 Uiso 1 1 calc R . .
C11 C 0.7045(5) 0.23968(18) 0.7872(7) 0.0574(17) Uani 1 1 d . B .
H11 H 0.7221 0.2658 0.8231 0.069 Uiso 1 1 calc R . .
C12 C 0.7673(5) 0.22266(19) 0.7158(7) 0.0518(16) Uani 1 1 d . . .
C13 C 0.8464(6) 0.2459(2) 0.6983(9) 0.079(2) Uani 1 1 d . B .
H13 H 0.8593 0.2715 0.7394 0.095 Uiso 1 1 calc R . .
C14 C 0.9042(6) 0.2333(3) 0.6261(11) 0.096(3) Uani 1 1 d . . .
H14A H 0.9579 0.2498 0.6175 0.115 Uiso 1 1 calc R B .
C15 C 0.8867(6) 0.1959(3) 0.5623(9) 0.081(2) Uani 1 1 d . B .
H15 H 0.9263 0.1874 0.5079 0.097 Uiso 1 1 calc R . .
C16 C 0.8112(5) 0.1718(2) 0.5798(7) 0.0643(19) Uani 1 1 d . . .
H16 H 0.8001 0.1461 0.5388 0.077 Uiso 1 1 calc R B .
C17 C 0.7491(5) 0.18454(19) 0.6583(6) 0.0483(15) Uani 1 1 d . B .
C18 C 0.6895(5) 0.11402(17) 1.0145(6) 0.0421(13) Uani 1 1 d . B .
C19 C 0.7514(5) 0.1465(2) 1.0723(7) 0.0640(19) Uani 1 1 d . . .
H19 H 0.7419 0.1716 1.0277 0.077 Uiso 1 1 calc R . .
C20 C 0.8252(7) 0.1430(2) 1.1909(9) 0.093(3) Uani 1 1 d . . .
H20 H 0.8649 0.1658 1.2274 0.112 Uiso 1 1 calc R . .
C21 C 0.8434(8) 0.1070(3) 1.2591(9) 0.099(3) Uani 1 1 d . . .
H21 H 0.8944 0.1050 1.3421 0.119 Uiso 1 1 calc R . .
C22 C 0.7857(6) 0.0741(2) 1.2040(7) 0.065(2) Uani 1 1 d . B .
H22 H 0.7972 0.0493 1.2505 0.078 Uiso 1 1 calc R . .
C23 C 0.7107(5) 0.07623(17) 1.0818(6) 0.0466(14) Uani 1 1 d . . .
C24 C 0.6661(5) 0.03932(17) 1.0231(6) 0.0449(14) Uani 1 1 d . B .
H24 H 0.6883 0.0154 1.0724 0.054 Uiso 1 1 calc R . .
C25 C 0.5669(5) -0.00397(18) 0.8610(7) 0.0572(17) Uani 1 1 d . B .
H25A H 0.5170 -0.0144 0.9032 0.069 Uiso 1 1 calc R A 1
H25B H 0.6254 -0.0225 0.8825 0.069 Uiso 1 1 calc R A 1
C26 C 0.5195(13) -0.0022(5) 0.7134(19) 0.046(4) Uani 0.47 1 d P B 1
H26 H 0.5742 -0.0042 0.6698 0.055 Uiso 0.47 1 calc PR B 1
C26A C 0.4800(13) -0.0013(3) 0.7413(15) 0.046(3) Uani 0.53 1 d P B 2
H26A H 0.4252 0.0014 0.7845 0.055 Uiso 0.53 1 calc PR B 2
C27 C 0.4412(5) -0.03582(18) 0.6590(7) 0.0553(16) Uani 1 1 d . B .
H27A H 0.4762 -0.0602 0.6420 0.066 Uiso 1 1 calc R C 1
H27B H 0.4066 -0.0426 0.7257 0.066 Uiso 1 1 calc R C 1
C28 C 0.3257(4) -0.04880(16) 0.4471(6) 0.0419(13) Uani 1 1 d . B .
H28 H 0.3452 -0.0761 0.4647 0.050 Uiso 1 1 calc R . .
C29 C 0.2516(4) -0.03991(17) 0.3207(6) 0.0414(13) Uani 1 1 d . . .
C30 C 0.2170(5) -0.07229(19) 0.2372(7) 0.0492(15) Uani 1 1 d . B .
H30 H 0.2408 -0.0986 0.2652 0.059 Uiso 1 1 calc R . .
C31 C 0.1485(5) -0.0667(2) 0.1139(8) 0.0614(19) Uani 1 1 d . . .
H31 H 0.1240 -0.0890 0.0572 0.074 Uiso 1 1 calc R B .
C32 C 0.1154(5) -0.0275(2) 0.0734(7) 0.0595(17) Uani 1 1 d . B .
H32 H 0.0697 -0.0228 -0.0123 0.071 Uiso 1 1 calc R . .
C33 C 0.1499(5) 0.0037(2) 0.1592(7) 0.0605(18) Uani 1 1 d . . .
H33 H 0.1275 0.0301 0.1303 0.073 Uiso 1 1 calc R B .
C34 C 0.2159(4) -0.00099(17) 0.2862(6) 0.0407(13) Uani 1 1 d . B .
C35 C 0.4295(4) 0.12770(15) 0.3851(5) 0.0373(12) Uani 1 1 d . . .
C36 C 0.5199(5) 0.14413(17) 0.3779(6) 0.0491(15) Uani 1 1 d . B .
H36 H 0.5672 0.1547 0.4554 0.059 Uiso 1 1 calc R . .
C37 C 0.5416(6) 0.14519(19) 0.2588(7) 0.0616(19) Uani 1 1 d . . .
H37 H 0.6048 0.1554 0.2552 0.074 Uiso 1 1 calc R B .
C38 C 0.4714(6) 0.1314(2) 0.1451(6) 0.0596(18) Uani 1 1 d . B .
H38 H 0.4851 0.1329 0.0624 0.072 Uiso 1 1 calc R . .
C39 C 0.3820(6) 0.1156(2) 0.1521(7) 0.0634(19) Uani 1 1 d . . .
H39 H 0.3334 0.1060 0.0741 0.076 Uiso 1 1 calc R B .
C40 C 0.3622(5) 0.11346(19) 0.2724(6) 0.0514(15) Uani 1 1 d . B .
H40 H 0.3005 0.1019 0.2765 0.062 Uiso 1 1 calc R . .
C41 C -0.0118(13) 0.0689(5) 0.6074(18) 0.179(6) Uiso 1 1 d . . .
C42 C 0.1204(11) 0.0598(4) 0.8319(15) 0.149(5) Uiso 1 1 d . . .
C43 C 0.1526(8) 0.0412(3) 0.6232(13) 0.118(4) Uani 1 1 d . . .

loop_
_atom_site_aniso_label
_atom_site_aniso_U_11
_atom_site_aniso_U_22
_atom_site_aniso_U_33
_atom_site_aniso_U_23
_atom_site_aniso_U_13
_atom_site_aniso_U_12
Cu1 0.0485(4) 0.0345(4) 0.0371(4) -0.0046(3) 0.0164(3) 0.0041(3)
Cu2 0.0460(4) 0.0296(3) 0.0445(4) -0.0020(3) 0.0159(3) 0.0000(3)
Cu3 0.0448(4) 0.0309(3) 0.0348(4) 0.0029(3) 0.0102(3) 0.0017(3)
Cu4 0.0423(4) 0.0296(3) 0.0394(4) 0.0000(3) 0.0113(3) 0.0026(3)
P1 0.0433(8) 0.0286(7) 0.0307(7) 0.0004(5) 0.0139(6) 0.0036(6)
O1 0.049(2) 0.036(2) 0.036(2) 0.0044(16) 0.0055(18) 0.0035(17)
O2 0.046(2) 0.0296(19) 0.039(2) 0.0022(15) 0.0088(18) 0.0029(16)
O3 0.053(3) 0.034(2) 0.056(3) -0.0055(19) -0.001(2) 0.0076(18)
O4 0.057(3) 0.051(2) 0.046(2) -0.0089(19) 0.008(2) 0.017(2)
O5 0.050(2) 0.041(2) 0.042(2) -0.0065(18) 0.0143(19) 0.0036(18)
O6 0.049(2) 0.051(2) 0.052(3) -0.0089(19) 0.021(2) -0.0086(19)
O7 0.043(2) 0.0250(17) 0.0316(19) 0.0008(14) 0.0107(16) -0.0007(15)
O8 0.059(2) 0.0323(19) 0.0279(19) 0.0018(15) 0.0168(18) 0.0121(17)
O9 0.042(2) 0.0323(19) 0.040(2) 0.0013(16) 0.0113(18) 0.0016(16)
O10 0.063(3) 0.062(3) 0.114(5) 0.016(3) 0.043(3) 0.012(3)
O11 0.109(5) 0.083(4) 0.119(5) 0.000(4) 0.054(4) 0.003(4)
O12 0.163(7) 0.188(8) 0.126(6) -0.033(6) 0.056(6) -0.105(7)
O14 0.071(3) 0.089(4) 0.047(3) -0.005(2) 0.026(2) 0.011(3)
N1 0.058(3) 0.041(3) 0.034(3) -0.005(2) 0.016(2) 0.009(2)
N2 0.059(3) 0.035(3) 0.056(3) -0.007(2) 0.012(3) -0.004(2)
N3 0.040(3) 0.036(2) 0.039(3) 0.005(2) 0.010(2) -0.002(2)
N4 0.044(3) 0.033(2) 0.043(3) -0.001(2) 0.016(2) 0.001(2)
C1 0.041(3) 0.049(3) 0.048(4) 0.001(3) 0.018(3) 0.008(3)
C2 0.059(4) 0.059(4) 0.052(4) -0.006(3) 0.011(3) 0.008(3)
C3 0.061(5) 0.070(5) 0.084(6) 0.007(4) 0.011(4) 0.022(4)
C4 0.074(5) 0.050(4) 0.087(6) -0.003(4) 0.015(5) 0.023(4)
C5 0.073(5) 0.036(3) 0.088(6) -0.010(3) 0.023(4) 0.007(3)
C6 0.046(3) 0.040(3) 0.048(4) -0.003(3) 0.019(3) 0.003(3)
C7 0.058(4) 0.047(3) 0.049(4) -0.014(3) 0.023(3) 0.008(3)
C8 0.073(5) 0.063(4) 0.035(3) -0.012(3) 0.011(3) 0.016(3)
C9 0.069(4) 0.049(4) 0.030(3) -0.006(3) 0.008(3) 0.013(3)
C10 0.077(5) 0.038(3) 0.065(5) -0.021(3) 0.017(4) -0.002(3)
C11 0.059(4) 0.031(3) 0.072(5) -0.004(3) 0.005(4) -0.006(3)
C12 0.046(4) 0.045(3) 0.060(4) 0.007(3) 0.009(3) -0.009(3)
C13 0.060(5) 0.067(5) 0.105(7) 0.013(5) 0.019(5) -0.017(4)
C14 0.058(5) 0.105(8) 0.121(8) 0.035(6) 0.022(6) -0.026(5)
C15 0.057(5) 0.111(7) 0.075(6) 0.020(5) 0.022(4) -0.013(5)
C16 0.048(4) 0.083(5) 0.064(5) 0.005(4) 0.021(4) -0.004(4)
C17 0.048(4) 0.048(3) 0.044(4) 0.012(3) 0.006(3) 0.003(3)
C18 0.048(4) 0.044(3) 0.033(3) -0.004(2) 0.011(3) 0.003(3)
C19 0.068(5) 0.041(4) 0.067(5) -0.004(3) -0.005(4) 0.004(3)
C20 0.104(7) 0.058(5) 0.080(6) -0.011(4) -0.031(5) -0.008(5)
C21 0.117(8) 0.070(6) 0.067(6) -0.001(4) -0.040(5) -0.005(5)
C22 0.080(5) 0.056(4) 0.046(4) 0.009(3) -0.002(4) 0.008(4)
C23 0.053(4) 0.039(3) 0.046(4) 0.004(3) 0.011(3) 0.006(3)
C24 0.053(4) 0.039(3) 0.045(3) 0.009(3) 0.017(3) 0.006(3)
C25 0.068(4) 0.035(3) 0.058(4) 0.011(3) 0.003(3) 0.002(3)
C26 0.043(10) 0.049(9) 0.056(10) 0.000(6) 0.033(8) 0.005(7)
C26A 0.065(11) 0.012(5) 0.048(9) 0.007(5) -0.003(7) -0.003(6)
C27 0.067(4) 0.041(3) 0.049(4) 0.004(3) 0.005(3) 0.008(3)
C28 0.047(3) 0.026(3) 0.057(4) -0.003(2) 0.022(3) -0.004(2)
C29 0.041(3) 0.043(3) 0.047(3) -0.008(3) 0.022(3) -0.003(2)
C30 0.048(4) 0.048(3) 0.055(4) -0.014(3) 0.020(3) -0.005(3)
C31 0.046(4) 0.060(4) 0.078(5) -0.025(4) 0.019(4) -0.007(3)
C32 0.049(4) 0.068(5) 0.055(4) -0.010(3) 0.005(3) 0.002(3)
C33 0.056(4) 0.050(4) 0.066(5) -0.005(3) 0.003(4) 0.011(3)
C34 0.037(3) 0.043(3) 0.039(3) -0.004(2) 0.007(3) 0.001(2)
C35 0.048(3) 0.033(3) 0.035(3) 0.001(2) 0.019(3) 0.006(2)
C36 0.072(4) 0.041(3) 0.040(3) -0.005(3) 0.026(3) -0.005(3)
C37 0.088(5) 0.049(4) 0.064(5) 0.000(3) 0.048(4) -0.008(4)
C38 0.095(6) 0.055(4) 0.039(4) -0.001(3) 0.037(4) 0.007(4)
C39 0.074(5) 0.077(5) 0.038(4) -0.002(3) 0.015(4) 0.005(4)
C40 0.058(4) 0.063(4) 0.035(3) -0.005(3) 0.016(3) 0.003(3)
C43 0.082(7) 0.136(9) 0.166(11) 0.053(8) 0.083(8) 0.023(6)

loop_
_atom_type_symbol
_atom_type_description
_atom_type_scat_dispersion_real
_atom_type_scat_dispersion_imag
_atom_type_scat_source
C C 0.0033 0.0016 'International Tables Vol C Tables 4.2.6.8 and 6.1.1.4'
H H 0.0000 0.0000 'International Tables Vol C Tables 4.2.6.8 and 6.1.1.4'
N N 0.0061 0.0033 'International Tables Vol C Tables 4.2.6.8 and 6.1.1.4'
O O 0.0106 0.0060 'International Tables Vol C Tables 4.2.6.8 and 6.1.1.4'
P P 0.1023 0.0942 'International Tables Vol C Tables 4.2.6.8 and 6.1.1.4'
Cu Cu 0.3201 1.2651 'International Tables Vol C Tables 4.2.6.8 and 6.1.1.4'

loop_
_geom_angle_atom_site_label_1
_geom_angle_atom_site_label_2
_geom_angle_atom_site_label_3
_geom_angle
O4 Cu1 O8 88.22(16)
O4 Cu1 N1 92.97(19)
O8 Cu1 N1 171.65(19)
O4 Cu1 O5 173.42(18)
O8 Cu1 O5 93.25(16)
N1 Cu1 O5 84.66(18)
O6 Cu2 N2 92.7(2)
O6 Cu2 O5 172.68(18)
N2 Cu2 O5 83.7(2)
O6 Cu2 O7 89.15(16)
N2 Cu2 O7 167.35(19)
O5 Cu2 O7 92.94(15)
O6 Cu2 O1 96.19(17)
N2 Cu2 O1 116.57(19)
O5 Cu2 O1 91.13(15)
O7 Cu2 O1 75.60(14)
O1 Cu3 N3 93.01(18)
O1 Cu3 O2 174.16(16)
N3 Cu3 O2 85.01(18)
O1 Cu3 O7 85.27(15)
N3 Cu3 O7 167.91(17)
O2 Cu3 O7 95.52(15)
O1 Cu3 O14 98.79(17)
N3 Cu3 O14 99.40(18)
O2 Cu3 O14 86.97(17)
O7 Cu3 O14 92.69(16)
O3 Cu4 N4 92.91(18)
O3 Cu4 O2 168.51(18)
N4 Cu4 O2 84.13(17)
O3 Cu4 O9 90.83(16)
N4 Cu4 O9 175.80(18)
O2 Cu4 O9 92.58(15)
O9 P1 O8 111.9(2)
O9 P1 O7 112.5(2)
O8 P1 O7 110.0(2)
O9 P1 C35 107.9(2)
O8 P1 C35 106.2(2)
O7 P1 C35 108.1(2)
C18 O1 Cu3 127.2(3)
C18 O1 Cu2 135.5(4)
Cu3 O1 Cu2 96.00(15)
C26A O2 C26 28.4(7)
C26A O2 Cu4 109.2(6)
C26 O2 Cu4 116.3(8)
C26A O2 Cu3 112.2(6)
C26 O2 Cu3 111.0(8)
Cu4 O2 Cu3 132.69(19)
C34 O3 Cu4 126.9(4)
C1 O4 Cu1 126.5(4)
C9 O5 Cu2 109.8(4)
C9 O5 Cu1 111.5(3)
Cu2 O5 Cu1 118.07(19)
C17 O6 Cu2 128.1(4)
P1 O7 Cu3 128.7(2)
P1 O7 Cu2 120.65(19)
Cu3 O7 Cu2 103.11(16)
P1 O8 Cu1 139.9(2)
P1 O9 Cu4 131.4(2)
C7 N1 C8 122.1(5)
C7 N1 Cu1 126.7(4)
C8 N1 Cu1 111.1(3)
C11 N2 C10 121.6(5)
C11 N2 Cu2 125.8(5)
C10 N2 Cu2 112.5(4)
C24 N3 C25 120.0(5)
C24 N3 Cu3 126.7(4)
C25 N3 Cu3 113.2(4)
C28 N4 C27 120.2(5)
C28 N4 Cu4 126.7(4)
C27 N4 Cu4 113.0(4)
C43 N5 C42 123.5(11)
C43 N5 C41 116.9(11)
C42 N5 C41 118.9(11)
O4 C1 C6 124.0(6)
O4 C1 C2 118.0(6)
C6 C1 C2 117.9(6)
C3 C2 C1 121.8(7)
C2 C3 C4 120.4(7)
C3 C4 C5 118.9(6)
C4 C5 C6 121.0(7)
C1 C6 C5 119.9(6)
C1 C6 C7 123.6(5)
C5 C6 C7 116.4(6)
N1 C7 C6 124.8(5)
N1 C8 C9 108.2(5)
O5 C9 C8 109.5(5)
O5 C9 C10 109.0(5)
C8 C9 C10 111.6(6)
N2 C10 C9 108.3(5)
N2 C11 C12 126.5(6)
C13 C12 C17 119.4(7)
C13 C12 C11 118.4(7)
C17 C12 C11 122.2(6)
C14 C13 C12 122.2(8)
C13 C14 C15 120.6(8)
C16 C15 C14 118.9(8)
C15 C16 C17 121.4(8)
O6 C17 C12 124.7(6)
O6 C17 C16 117.7(6)
C12 C17 C16 117.5(6)
O1 C18 C19 119.2(6)
O1 C18 C23 123.7(5)
C19 C18 C23 116.9(6)
C20 C19 C18 121.8(7)
C19 C20 C21 121.6(7)
C22 C21 C20 118.4(7)
C21 C22 C23 121.8(7)
C22 C23 C24 117.6(6)
C22 C23 C18 119.3(6)
C24 C23 C18 122.8(6)
N3 C24 C23 126.0(5)
N3 C25 C26A 110.8(6)
N3 C25 C26 110.1(8)
C26A C25 C26 27.1(7)
O2 C26 C25 109.9(11)
O2 C26 C27 107.1(12)
C25 C26 C27 113.4(11)
O2 C26A C27 116.0(10)
O2 C26A C25 115.3(9)
C27 C26A C25 122.2(9)
C26A C27 N4 109.7(7)
C26A C27 C26 26.6(7)
N4 C27 C26 110.4(8)
N4 C28 C29 125.7(5)
C30 C29 C34 121.9(6)
C30 C29 C28 116.3(5)
C34 C29 C28 121.8(5)
C31 C30 C29 120.5(6)
C30 C31 C32 118.9(6)
C33 C32 C31 119.0(7)
C32 C33 C34 123.6(7)
O3 C34 C33 118.5(5)
O3 C34 C29 125.5(5)
C33 C34 C29 115.9(5)
C40 C35 C36 118.7(5)
C40 C35 P1 120.2(4)
C36 C35 P1 121.0(4)
C37 C36 C35 120.4(6)
C38 C37 C36 120.0(7)
C39 C38 C37 119.6(6)
C38 C39 C40 120.1(7)
C35 C40 C39 121.2(6)
O10 C43 N5 120.0(11)

loop_
_geom_bond_atom_site_label_1
_geom_bond_atom_site_label_2
_geom_bond_distance
Cu1 O4 1.909(4)
Cu1 O8 1.918(3)
Cu1 N1 1.925(4)
Cu1 O5 1.971(4)
Cu2 O6 1.886(4)
Cu2 N2 1.948(5)
Cu2 O5 1.952(4)
Cu2 O7 2.024(3)
Cu2 O1 2.301(4)
Cu3 O1 1.927(4)
Cu3 N3 1.932(4)
Cu3 O2 1.933(4)
Cu3 O7 2.000(3)
Cu3 O14 2.412(5)
Cu4 O3 1.915(4)
Cu4 N4 1.927(4)
Cu4 O2 1.931(4)
Cu4 O9 1.942(4)
P1 O9 1.505(4)
P1 O8 1.506(4)
P1 O7 1.539(4)
P1 C35 1.818(5)
O1 C18 1.297(7)
O2 C26A 1.385(12)
O2 C26 1.438(18)
O3 C34 1.316(6)
O4 C1 1.325(7)
O5 C9 1.409(7)
O6 C17 1.315(7)
O10 C43 1.233(11)
N1 C7 1.279(7)
N1 C8 1.476(8)
N2 C11 1.277(8)
N2 C10 1.469(8)
N3 C24 1.259(7)
N3 C25 1.445(7)
N4 C28 1.284(7)
N4 C27 1.448(7)
N5 C43 1.334(12)
N5 C42 1.457(16)
N5 C41 1.498(17)
C1 C6 1.393(8)
C1 C2 1.393(8)
C2 C3 1.378(9)
C3 C4 1.379(11)
C4 C5 1.382(10)
C5 C6 1.402(8)
C6 C7 1.441(9)
C8 C9 1.498(9)
C9 C10 1.504(9)
C11 C12 1.428(9)
C12 C13 1.397(9)
C12 C17 1.397(9)
C13 C14 1.329(12)
C14 C15 1.402(13)
C15 C16 1.372(10)
C16 C17 1.426(9)
C18 C19 1.401(9)
C18 C23 1.432(8)
C19 C20 1.365(10)
C20 C21 1.381(11)
C21 C22 1.378(10)
C22 C23 1.397(9)
C23 C24 1.431(8)
C25 C26A 1.465(16)
C25 C26 1.50(2)
C26 C27 1.545(19)
C26A C27 1.445(14)
C28 C29 1.451(8)
C29 C30 1.385(8)
C29 C34 1.396(8)
C30 C31 1.376(9)
C31 C32 1.407(10)
C32 C33 1.370(9)
C33 C34 1.389(8)
C35 C40 1.359(8)
C35 C36 1.389(8)
C36 C37 1.379(8)
C37 C38 1.378(10)
C38 C39 1.368(10)
C39 C40 1.381(8)
